data_4030378
loop_
_publ_author_name
'Ji, Lei'
'Fucke, Katharina'
'Bose, Shubhankar Kumar'
'Marder, Todd B.'

_publ_section_title
;
 Iridium-Catalyzed Borylation of Pyrene: Irreversibility and the Influence
 of Ligand on Selectivity.
;
_journal_issue 1
_journal_name_full 'The Journal of organic chemistry'
_journal_page_first 661
_journal_paper_doi 10.1021/jo5024014
_journal_volume 80
_journal_year 2014
_chemical_formula_moiety 'C40 H52.58 B4 O8, 0.33(C3 H7)'
_chemical_formula_sum 'C41 H54.91 B4 O8'
_chemical_formula_weight 719.09
_space_group_crystal_system monoclinic
_space_group_IT_number 14
_space_group_name_Hall '-P 2ybc'
_space_group_name_H-M_alt 'P 1 21/c 1'
_symmetry_space_group_name_Hall '-P 2ybc'
_symmetry_space_group_name_H-M 'P 1 21/c 1'
_atom_sites_solution_primary iterative
_audit_creation_date 2014-03-22
_audit_creation_method
;
Olex2 1.2
(compiled 2014.03.12 svn.r2899 for OlexSys, GUI svn.r4796)
;
_cell_angle_alpha 90
_cell_angle_beta 110.548(5)
_cell_angle_gamma 90
_cell_formula_units_Z 4
_cell_length_a 17.173(2)
_cell_length_b 12.1653(13)
_cell_length_c 22.267(2)
_cell_measurement_reflns_used 3014
_cell_measurement_temperature 100
_cell_measurement_theta_max 19.57
_cell_measurement_theta_min 2.53
_cell_volume 4355.9(8)
_computing_molecular_graphics 'Olex2 (Dolomanov et al., 2009)'
_computing_publication_material 'Olex2 (Dolomanov et al., 2009)'
_computing_structure_refinement
;
olex2.refine (L.J. Bourhis, O.V. Dolomanov, R.J. Gildea, J.A.K. Howard,
H. Puschmann, in preparation, 2011)
;
_computing_structure_solution
;
olex2.solve (L.J. Bourhis, O.V. Dolomanov, R.J. Gildea, J.A.K. Howard,
H. Puschmann, in preparation, 2011)
;
_diffrn_ambient_temperature 100.0
_diffrn_detector 'Bruker APEX2 area detector'
_diffrn_detector_area_resol_mean 7.9
_diffrn_detector_type 'CCD area detector'
_diffrn_measured_fraction_theta_full 1.0000
_diffrn_measured_fraction_theta_max 1.0000
_diffrn_measurement_device 'three-circle diffractometer'
_diffrn_measurement_device_type 'Bruker SMART APEX2 area detector'
_diffrn_measurement_method '\w and \f scans'
_diffrn_radiation_monochromator graphite
_diffrn_radiation_probe x-ray
_diffrn_radiation_type 'Mo K\a'
_diffrn_radiation_wavelength 0.71073
_diffrn_radiation_xray_symbol K-L~3~
_diffrn_reflns_av_R_equivalents 0.2907
_diffrn_reflns_av_unetI/netI 0.2076
_diffrn_reflns_limit_h_max 21
_diffrn_reflns_limit_h_min -22
_diffrn_reflns_limit_k_max 15
_diffrn_reflns_limit_k_min -15
_diffrn_reflns_limit_l_max 28
_diffrn_reflns_limit_l_min -28
_diffrn_reflns_number 98884
_diffrn_reflns_theta_full 25.9990
_diffrn_reflns_theta_max 26.00
_diffrn_reflns_theta_min 1.27
_diffrn_source 'rotating anode X-ray tube'
_diffrn_standards_number 0
_exptl_absorpt_coefficient_mu 0.073
_exptl_absorpt_correction_T_max 1.0000
_exptl_absorpt_correction_T_min 0.8520
_exptl_absorpt_correction_type numerical
_exptl_absorpt_process_details
;
SADABS-2012/1 (Bruker,2012) was used for absorption correction.
wR2(int) was 0.1108 before and 0.0760 after correction.
The Ratio of minimum to maximum transmission is 0.8520.
The \l/2 correction factor is 0.0015.
;
_exptl_crystal_colour 'clear colourless'
_exptl_crystal_colour_lustre clear
_exptl_crystal_colour_primary colourless
_exptl_crystal_density_diffrn 1.0963
_exptl_crystal_description plate
_exptl_crystal_F_000 1540.4177
_exptl_crystal_preparation 'soaked in perfluoro polyether oil'
_exptl_crystal_recrystallization_method 'crystallised from DCM/hexane'
_exptl_crystal_size_max 0.323
_exptl_crystal_size_mid 0.278
_exptl_crystal_size_min 0.097
_refine_diff_density_max 1.5357
_refine_diff_density_min -0.9790
_refine_diff_density_rms 0.1936
_refine_ls_d_res_high 0.8107
_refine_ls_d_res_low 16.0806
_refine_ls_goodness_of_fit_ref 1.1357
_refine_ls_hydrogen_treatment mixed
_refine_ls_matrix_type full
_refine_ls_number_constraints 107
_refine_ls_number_parameters 460
_refine_ls_number_reflns 8537
_refine_ls_number_restraints 0
_refine_ls_restrained_S_all 1.1357
_refine_ls_R_factor_all 0.2645
_refine_ls_R_factor_gt 0.1138
_refine_ls_shift/su_max 3.2777
_refine_ls_shift/su_mean 0.0334
_refine_ls_structure_factor_coef Fsqd
_refine_ls_weighting_details 'w=1/[\s^2^(Fo^2^)+(0.2P)^2^] where P=(Fo^2^+2Fc^2^)/3'
_refine_ls_weighting_scheme calc
_refine_ls_wR_factor_ref 0.4176
_reflns_Friedel_coverage 0.0
_reflns_limit_h_max 19
_reflns_limit_h_min -21
_reflns_limit_k_max 14
_reflns_limit_k_min 0
_reflns_limit_l_max 27
_reflns_limit_l_min 0
_reflns_number_gt 3241
_reflns_number_total 8537
_reflns_threshold_expression I>=2u(I)
_cod_data_source_file jo5024014_si_003.cif
_cod_data_source_block 13S073
_cod_depositor_comments
;
The following automatic conversions were performed:

'_diffrn_radiation_probe' value 'X-ray' changed to 'x-ray' according
to
/home/saulius/struct/COD-crude-data--automatic-downloads/rss-feeds/ACS/lib/dictionaries/cif_core.dic
dictionary named 'cif_core.dic' version 2.4.2 from 2011-04-26.

Automatic conversion script
Id: cif_fix_values 2935 2014-11-11 08:27:57Z andrius 

 Adding full bibliography for 4030378--4030379.cif.
;
_cod_original_cell_volume 4356.0(9)
_cod_database_code 4030378
_olex2_refinement_description
;
1. Others
 Fixed Sof: C3S(0.33333) C2S(0.33333) C1S(0.33333) O8A(0.5255) C38A(0.5255)
 C35A(0.5255) C39A(0.5255) C40A(0.5255) C36A(0.5255) C37A(0.5255) O7A(0.5255)
 O8(0.4745) C38(0.4745) C35(0.4745) C39(0.4745) C40(0.4745) C36(0.4745)
 C37(0.4745) O7(0.4745) H39b(0.5255) H39a(0.5255) H39c(0.5255) H40b(0.5255)
 H40c(0.5255) H40a(0.5255) H36c(0.5255) H36a(0.5255) H36b(0.5255) H37c(0.5255)
 H37a(0.5255) H37b(0.5255) H39e(0.4745) H39f(0.4745) H39d(0.4745) H40f(0.4745)
 H40d(0.4745) H40e(0.4745) H37d(0.4745) H37f(0.4745) H37e(0.4745) H1Sa(0.33333)
 H1Sb(0.33333) H1Sc(0.33333) H2Sb(0.33333) H2Sa(0.33333) H3Sb(0.33333)
 H3Sa(0.33333)
;

loop_
_space_group_symop_id
_space_group_symop_operation_xyz
1 x,y,z
2 -x,y+1/2,-z+1/2
3 -x,-y,-z
4 x,-y-1/2,z-1/2

loop_
_atom_site_label
_atom_site_type_symbol
_atom_site_fract_x
_atom_site_fract_y
_atom_site_fract_z
_atom_site_U_iso_or_equiv
_atom_site_adp_type
_atom_site_occupancy
_atom_site_refinement_flags_posn
_atom_site_disorder_group
O2 O 0.3738(3) 0.7682(3) 0.5591(2) 0.0356(12) Uani 1.000000 . .
O1 O 0.2353(3) 0.7767(4) 0.5385(2) 0.0397(12) Uani 1.000000 . .
O6 O 0.2862(3) 0.2474(3) 0.9824(2) 0.0373(12) Uani 1.000000 . .
O4 O 0.6326(3) 0.4653(4) 0.7960(2) 0.0485(14) Uani 1.000000 . .
O5 O 0.4241(3) 0.2236(4) 1.0016(2) 0.0441(13) Uani 1.000000 . .
O3 O 0.5778(3) 0.5670(4) 0.7065(2) 0.0407(12) Uani 1.000000 . .
C8 C 0.3452(4) 0.3374(5) 0.9036(3) 0.0332(16) Uani 1.000000 . .
C1 C 0.3189(4) 0.6678(5) 0.6377(3) 0.0301(16) Uani 1.000000 . .
C15 C 0.3299(4) 0.5377(5) 0.7444(3) 0.0268(15) Uani 1.000000 . .
C10 C 0.2635(4) 0.4533(5) 0.8142(3) 0.0310(16) Uani 1.000000 . .
C7 C 0.4145(4) 0.3532(5) 0.8852(3) 0.0324(16) Uani 1.000000 . .
H7 H 0.4644(4) 0.3184(5) 0.9080(3) 0.0389(19) Uiso 1.000000 R .
C5 C 0.4820(4) 0.4390(5) 0.8157(3) 0.0354(17) Uani 1.000000 . .
H5 H 0.5318(4) 0.4047(5) 0.8393(3) 0.042(2) Uiso 1.000000 R .
C3 C 0.4027(4) 0.5562(5) 0.7280(3) 0.0280(15) Uani 1.000000 . .
C4 C 0.4800(4) 0.5046(5) 0.7661(3) 0.0295(16) Uani 1.000000 . .
C2 C 0.3937(4) 0.6229(5) 0.6756(3) 0.0309(16) Uani 1.000000 . .
H2 H 0.4407(4) 0.6384(5) 0.6655(3) 0.0370(19) Uiso 1.000000 R .
C9 C 0.2709(4) 0.3871(5) 0.8668(3) 0.0331(16) Uani 1.000000 . .
H9 H 0.2241(4) 0.3756(5) 0.8779(3) 0.0397(19) Uiso 1.000000 R .
C6 C 0.4098(4) 0.4198(5) 0.8337(3) 0.0316(16) Uani 1.000000 . .
C16 C 0.3345(4) 0.4703(5) 0.7972(3) 0.0271(15) Uani 1.000000 . .
C12 C 0.1812(4) 0.5732(5) 0.7271(3) 0.0360(17) Uani 1.000000 . .
C26 C 0.6948(5) 0.4688(6) 0.7652(4) 0.052(2) Uani 1.000000 . .
C14 C 0.2487(4) 0.6487(5) 0.6540(3) 0.0334(16) Uani 1.000000 . .
H14 H 0.1980(4) 0.6787(5) 0.6286(3) 0.0400(19) Uiso 1.000000 R .
B1 B 0.3102(5) 0.7383(6) 0.5781(4) 0.0334(19) Uani 1.000000 . .
C32 C 0.3147(5) 0.1698(6) 1.0355(3) 0.0409(18) Uani 1.000000 . .
C11 C 0.1893(4) 0.5072(5) 0.7787(3) 0.0371(17) Uani 1.000000 . .
H11 H 0.1432(4) 0.4976(5) 0.7910(3) 0.045(2) Uiso 1.000000 R .
C13 C 0.2519(4) 0.5862(5) 0.7072(3) 0.0311(16) Uani 1.000000 . .
C17 C 0.3370(5) 0.8166(5) 0.4954(3) 0.0378(18) Uani 1.000000 . .
B2 B 0.5637(5) 0.5153(6) 0.7549(3) 0.0293(18) Uani 1.000000 . .
C20 C 0.2519(5) 0.8537(6) 0.4940(3) 0.0405(18) Uani 1.000000 . .
C27 C 0.7805(5) 0.4789(7) 0.8174(3) 0.053(2) Uani 1.000000 . .
H27a H 0.7808(10) 0.540(2) 0.8447(14) 0.079(3) Uiso 1.000000 GR .
H27b H 0.7930(13) 0.4127(16) 0.8424(14) 0.079(3) Uiso 1.000000 GR .
H27c H 0.8216(6) 0.490(4) 0.7979(4) 0.079(3) Uiso 1.000000 GR .
C23 C 0.6670(5) 0.5668(6) 0.7204(4) 0.050(2) Uani 1.000000 . .
C28 C 0.6864(5) 0.3603(6) 0.7282(3) 0.049(2) Uani 1.000000 . .
H28a H 0.689(3) 0.2998(6) 0.7565(7) 0.074(3) Uiso 1.000000 GR .
H28b H 0.6342(13) 0.3590(18) 0.6933(14) 0.074(3) Uiso 1.000000 GR .
H28c H 0.7310(17) 0.3543(19) 0.7118(19) 0.074(3) Uiso 1.000000 GR .
C24 C 0.7005(5) 0.6763(6) 0.7534(3) 0.0449(19) Uani 1.000000 . .
H24a H 0.677(2) 0.7357(6) 0.7243(8) 0.067(3) Uiso 1.000000 GR .
H24b H 0.685(2) 0.6842(18) 0.7908(13) 0.067(3) Uiso 1.000000 GR .
H24c H 0.7599(5) 0.6775(16) 0.7658(19) 0.067(3) Uiso 1.000000 GR .
C19 C 0.3947(5) 0.9045(6) 0.4875(3) 0.047(2) Uani 1.000000 . .
H19a H 0.406(2) 0.957(2) 0.5216(13) 0.070(3) Uiso 1.000000 GR .
H19b H 0.4461(11) 0.8714(8) 0.489(2) 0.070(3) Uiso 1.000000 GR .
H19c H 0.3693(13) 0.941(3) 0.4471(10) 0.070(3) Uiso 1.000000 GR .
C25 C 0.6826(5) 0.5563(6) 0.6579(3) 0.0401(18) Uani 1.000000 . .
H25a H 0.657(2) 0.4903(19) 0.6362(10) 0.060(3) Uiso 1.000000 GR .
H25b H 0.659(2) 0.6187(18) 0.6312(9) 0.060(3) Uiso 1.000000 GR .
H25c H 0.7414(5) 0.553(4) 0.6665(3) 0.060(3) Uiso 1.000000 GR .
C21 C 0.1828(5) 0.8461(8) 0.4296(4) 0.067(3) Uani 1.000000 . .
H21a H 0.175(2) 0.7707(10) 0.4161(13) 0.100(4) Uiso 1.000000 GR .
H21b H 0.1324(10) 0.874(4) 0.4331(8) 0.100(4) Uiso 1.000000 GR .
H21c H 0.1972(16) 0.889(4) 0.3987(7) 0.100(4) Uiso 1.000000 GR .
C22 C 0.2556(5) 0.9674(6) 0.5238(4) 0.052(2) Uani 1.000000 . .
H22a H 0.2041(12) 0.9820(18) 0.530(2) 0.077(3) Uiso 1.000000 GR .
H22b H 0.3005(19) 0.9698(14) 0.5643(12) 0.077(3) Uiso 1.000000 GR .
H22c H 0.264(3) 1.0219(7) 0.4957(12) 0.077(3) Uiso 1.000000 GR .
C34 C 0.2836(6) 0.0577(6) 1.0051(4) 0.057(2) Uani 1.000000 . .
H34a H 0.2240(6) 0.0586(15) 0.987(2) 0.086(4) Uiso 1.000000 GR .
H34b H 0.306(3) 0.043(2) 0.9722(18) 0.086(4) Uiso 1.000000 GR .
H34c H 0.301(3) 0.0016(8) 1.0374(6) 0.086(4) Uiso 1.000000 GR .
B3 B 0.3515(5) 0.2684(6) 0.9641(4) 0.0324(18) Uani 1.000000 . .
C29 C 0.4091(5) 0.1811(6) 1.0582(3) 0.049(2) Uani 1.000000 . .
C33 C 0.2754(6) 0.1969(7) 1.0828(4) 0.063(3) Uani 1.000000 . .
H33a H 0.287(3) 0.2723(15) 1.096(2) 0.095(4) Uiso 1.000000 GR .
H33b H 0.2164(7) 0.186(4) 1.0640(9) 0.095(4) Uiso 1.000000 GR .
H33c H 0.298(3) 0.150(3) 1.1196(12) 0.095(4) Uiso 1.000000 GR .
C31 C 0.4582(6) 0.0767(8) 1.0787(5) 0.081(3) Uani 1.000000 . .
H31a H 0.440(3) 0.0238(19) 1.0447(13) 0.121(5) Uiso 1.000000 GR .
H31b H 0.5162(7) 0.0919(12) 1.089(3) 0.121(5) Uiso 1.000000 GR .
H31c H 0.450(3) 0.048(3) 1.1161(19) 0.121(5) Uiso 1.000000 GR .
C18 C 0.3338(6) 0.7230(6) 0.4485(3) 0.063(3) Uani 1.000000 . .
H18a H 0.3888(8) 0.694(3) 0.4573(17) 0.094(4) Uiso 1.000000 GR .
H18b H 0.298(3) 0.666(2) 0.4535(19) 0.094(4) Uiso 1.000000 GR .
H18c H 0.312(3) 0.7504(12) 0.4053(4) 0.094(4) Uiso 1.000000 GR .
C30 C 0.4423(6) 0.2693(7) 1.1106(4) 0.074(3) Uani 1.000000 . .
H30a H 0.4993(13) 0.285(4) 1.116(2) 0.112(4) Uiso 1.000000 GR .
H30b H 0.410(2) 0.335(2) 1.0979(14) 0.112(4) Uiso 1.000000 GR .
H30c H 0.439(4) 0.243(2) 1.1502(9) 0.112(4) Uiso 1.000000 GR .
C3S C 0.0259(15) 0.4704(19) 0.5261(10) 0.053(6) Uiso 0.333330 . .
C2S C -0.009(2) 0.383(3) 0.5394(14) 0.088(9) Uiso 0.333330 . .
C1S C 0.038(2) 0.313(3) 0.5913(14) 0.099(10) Uiso 0.333330 . .
O8A O 0.0920(4) 0.7427(5) 0.6761(3) 0.038(2) Uiso 0.525500 . 2
C38A C 0.0159(4) 0.7901(4) 0.6802(3) 0.051(3) Uiso 0.525500 G 2
C35A C -0.0352(3) 0.6846(6) 0.6853(4) 0.068(4) Uiso 0.525500 G 2
C39A C -0.0245(6) 0.8611(7) 0.6208(5) 0.094(5) Uiso 0.525500 G 2
C40A C 0.0424(7) 0.8618(5) 0.7407(5) 0.107(5) Uiso 0.525500 G 2
C36A C -0.0846(5) 0.6954(9) 0.7302(6) 0.081(4) Uiso 0.525500 G 2
C37A C -0.0912(4) 0.6398(9) 0.6200(5) 0.195(11) Uiso 0.525500 G 2
O7A O 0.0302(4) 0.6030(4) 0.7121(3) 0.0439(18) Uiso 0.525500 G 2
B4 B 0.0989(4) 0.6384(5) 0.7002(3) 0.046(2) Uiso 1.000000 G .
O8 O 0.0746(7) 0.7091(9) 0.6503(5) 0.048(3) Uiso 0.474500 . 1
C38 C -0.0057(11) 0.7522(13) 0.6441(8) 0.051(3) Uiso 0.474500 . 1
C35 C -0.0248(13) 0.7090(17) 0.7063(10) 0.068(4) Uiso 0.474500 . 1
C39 C -0.0547(15) 0.7284(19) 0.5805(10) 0.094(5) Uiso 0.474500 . 1
C40 C 0.0031(17) 0.8833(19) 0.6602(12) 0.107(5) Uiso 0.474500 . 1
C36 C -0.0044(15) 0.7712(17) 0.7617(10) 0.081(4) Uiso 0.474500 . 1
C37 C -0.103(2) 0.616(3) 0.6565(18) 0.195(11) Uiso 0.474500 . 1
O7 O 0.0398(7) 0.6234(9) 0.7309(5) 0.0439(18) Uiso 0.474500 . 1
H39b H 0.013(3) 0.918(8) 0.619(4) 0.141(7) Uiso 0.525500 GR 2
H39a H -0.038(8) 0.816(2) 0.5831(6) 0.141(7) Uiso 0.525500 GR 2
H39c H -0.074(5) 0.894(10) 0.623(3) 0.141(7) Uiso 0.525500 GR 2
H40b H 0.072(9) 0.818(3) 0.7774(12) 0.161(8) Uiso 0.525500 GR 2
H40c H 0.078(8) 0.920(8) 0.736(3) 0.161(8) Uiso 0.525500 GR 2
H40a H -0.0061(9) 0.893(11) 0.746(4) 0.161(8) Uiso 0.525500 GR 2
H36c H -0.108(7) 0.625(3) 0.734(5) 0.122(6) Uiso 0.525500 GR 2
H36a H -0.0482(17) 0.719(10) 0.7717(18) 0.122(6) Uiso 0.525500 GR 2
H36b H -0.128(5) 0.748(8) 0.713(3) 0.122(6) Uiso 0.525500 GR 2
H37c H -0.109(17) 0.567(11) 0.625(3) 0.292(16) Uiso 0.525500 GR 2
H37a H -0.139(11) 0.686(15) 0.603(7) 0.292(16) Uiso 0.525500 GR 2
H37b H -0.061(7) 0.64(3) 0.591(5) 0.292(16) Uiso 0.525500 GR 2
H39e H -0.027(5) 0.755(12) 0.5524(11) 0.141(7) Uiso 0.474500 GR 1
H39f H -0.062(9) 0.650(2) 0.575(2) 0.141(7) Uiso 0.474500 GR 1
H39d H -0.108(4) 0.764(11) 0.570(3) 0.141(7) Uiso 0.474500 GR 1
H40f H -0.004(11) 0.924(2) 0.622(2) 0.161(8) Uiso 0.474500 GR 1
H40d H -0.039(7) 0.905(4) 0.677(8) 0.161(8) Uiso 0.474500 GR 1
H40e H 0.057(4) 0.898(3) 0.691(6) 0.161(8) Uiso 0.474500 GR 1
H37d H -0.114(15) 0.634(18) 0.6122(19) 0.292(16) Uiso 0.474500 GR 1
H37f H -0.083(8) 0.542(4) 0.664(12) 0.292(16) Uiso 0.474500 GR 1
H37e H -0.153(7) 0.62(2) 0.666(11) 0.292(16) Uiso 0.474500 GR 1
H1Sa H 0.031(12) 0.238(3) 0.577(3) 0.148(15) Uiso 0.333330 GR .
H1Sb H 0.096(3) 0.333(13) 0.605(7) 0.148(15) Uiso 0.333330 GR .
H1Sc H 0.019(10) 0.322(14) 0.627(4) 0.148(15) Uiso 0.333330 GR .
H2Sb H -0.058(2) 0.407(3) 0.5482(14) 0.106(11) Uiso 0.333330 R .
H2Sa H -0.029(2) 0.338(3) 0.5010(14) 0.106(11) Uiso 0.333330 R .
H3Sb H 0.0751(15) 0.4483(19) 0.5173(10) 0.064(7) Uiso 0.333330 R .
H3Sa H 0.0436(15) 0.5181(19) 0.5634(10) 0.064(7) Uiso 0.333330 R .

loop_
_atom_site_aniso_label
_atom_site_aniso_U_11
_atom_site_aniso_U_22
_atom_site_aniso_U_33
_atom_site_aniso_U_12
_atom_site_aniso_U_13
_atom_site_aniso_U_23
O2 0.040(3) 0.036(3) 0.034(3) 0.007(2) 0.018(2) 0.007(2)
O1 0.033(3) 0.044(3) 0.040(3) 0.001(2) 0.011(2) 0.015(2)
O6 0.039(3) 0.038(3) 0.037(3) 0.003(2) 0.017(2) 0.004(2)
O4 0.040(3) 0.074(4) 0.037(3) 0.013(3) 0.018(3) 0.013(3)
O5 0.047(3) 0.049(3) 0.040(3) 0.001(3) 0.020(3) 0.017(2)
O3 0.032(3) 0.057(3) 0.036(3) 0.005(2) 0.015(2) 0.012(2)
C8 0.040(5) 0.029(4) 0.031(4) -0.000(3) 0.014(4) -0.002(3)
C1 0.033(4) 0.030(4) 0.026(4) -0.001(3) 0.010(3) 0.001(3)
C15 0.033(4) 0.021(3) 0.028(4) 0.001(3) 0.014(3) -0.002(3)
C10 0.032(4) 0.026(3) 0.037(4) -0.003(3) 0.015(3) 0.001(3)
C7 0.037(4) 0.029(4) 0.032(4) 0.004(3) 0.013(3) 0.006(3)
C5 0.036(4) 0.037(4) 0.035(4) -0.000(3) 0.016(3) 0.001(3)
C3 0.032(4) 0.026(3) 0.027(4) 0.002(3) 0.011(3) -0.004(3)
C4 0.037(4) 0.023(3) 0.034(4) 0.002(3) 0.019(3) -0.002(3)
C2 0.033(4) 0.031(4) 0.033(4) 0.001(3) 0.017(3) -0.000(3)
C9 0.036(4) 0.030(4) 0.036(4) -0.009(3) 0.015(3) -0.002(3)
C6 0.032(4) 0.030(4) 0.031(4) 0.001(3) 0.010(3) -0.001(3)
C16 0.028(4) 0.026(3) 0.027(4) 0.001(3) 0.008(3) 0.002(3)
C12 0.028(4) 0.038(4) 0.042(4) -0.004(3) 0.012(3) 0.003(3)
C26 0.041(5) 0.062(5) 0.063(5) 0.008(4) 0.032(4) 0.006(4)
C14 0.029(4) 0.031(4) 0.038(4) 0.001(3) 0.010(3) 0.003(3)
B1 0.034(5) 0.033(4) 0.038(5) 0.007(4) 0.019(4) -0.002(4)
C32 0.051(5) 0.041(4) 0.035(4) 0.003(4) 0.020(4) 0.011(3)
C11 0.033(4) 0.034(4) 0.047(4) -0.000(3) 0.017(4) 0.005(3)
C13 0.036(4) 0.024(3) 0.035(4) 0.002(3) 0.015(3) 0.003(3)
C17 0.053(5) 0.032(4) 0.028(4) 0.007(3) 0.015(4) 0.011(3)
B2 0.031(5) 0.028(4) 0.028(4) 0.003(3) 0.009(4) 0.001(3)
C20 0.040(5) 0.050(5) 0.036(4) 0.007(4) 0.018(4) 0.020(3)
C27 0.031(5) 0.081(6) 0.046(5) 0.012(4) 0.012(4) 0.021(4)
C23 0.043(5) 0.060(5) 0.053(5) 0.006(4) 0.024(4) 0.009(4)
C28 0.061(6) 0.044(4) 0.052(5) 0.013(4) 0.031(4) 0.008(4)
C24 0.049(5) 0.045(4) 0.046(4) -0.007(4) 0.024(4) -0.008(4)
C19 0.049(5) 0.049(5) 0.045(5) 0.007(4) 0.019(4) 0.012(4)
C25 0.045(5) 0.046(4) 0.033(4) 0.001(4) 0.017(4) 0.004(3)
C21 0.053(6) 0.088(7) 0.053(5) -0.010(5) 0.012(5) 0.028(5)
C22 0.058(6) 0.043(5) 0.065(5) 0.016(4) 0.036(5) 0.018(4)
C34 0.079(7) 0.049(5) 0.049(5) -0.013(4) 0.028(5) 0.006(4)
B3 0.037(5) 0.027(4) 0.034(4) 0.003(4) 0.013(4) -0.000(3)
C29 0.055(6) 0.056(5) 0.043(4) 0.003(4) 0.023(4) 0.021(4)
C33 0.071(7) 0.086(6) 0.042(5) 0.008(5) 0.032(5) 0.012(4)
C31 0.079(8) 0.078(7) 0.091(7) 0.015(6) 0.038(6) 0.043(6)
C18 0.113(8) 0.043(5) 0.044(5) 0.004(5) 0.042(5) 0.004(4)
C30 0.089(8) 0.081(6) 0.042(5) -0.025(6) 0.008(5) -0.006(5)

loop_
_atom_type_symbol
_atom_type_scat_dispersion_real
_atom_type_scat_dispersion_imag
_atom_type_scat_source
_atom_type_scat_dispersion_source
H 0.00000 0.00000 'International Tables Volume C Table 6.1.1.4 (pp. 500-502)' 'Henke, Gullikson and Davis, At. Data and Nucl. Data Tables, 1993, 54, 2'
C 0.00347 0.00161 'International Tables Volume C Table 6.1.1.4 (pp. 500-502)' 'Henke, Gullikson and Davis, At. Data and Nucl. Data Tables, 1993, 54, 2'
B 0.00141 0.00067 'International Tables Volume C Table 6.1.1.4 (pp. 500-502)' 'Henke, Gullikson and Davis, At. Data and Nucl. Data Tables, 1993, 54, 2'
O 0.01158 0.00611 'International Tables Volume C Table 6.1.1.4 (pp. 500-502)' 'Henke, Gullikson and Davis, At. Data and Nucl. Data Tables, 1993, 54, 2'

loop_
_geom_angle_atom_site_label_1
_geom_angle_atom_site_label_2
_geom_angle_atom_site_label_3
_geom_angle
C17 O2 B1 106.9(6)
C20 O1 B1 107.1(5)
B3 O6 C32 106.9(5)
B2 O4 C26 106.2(5)
C29 O5 B3 105.8(5)
C23 O3 B2 107.6(5)
C9 C8 C7 117.8(6)
B3 C8 C7 121.2(6)
B3 C8 C9 121.0(6)
C14 C1 C2 118.6(6)
B1 C1 C2 122.3(6)
B1 C1 C14 119.1(6)
C16 C15 C3 120.2(6)
C13 C15 C3 120.6(5)
C13 C15 C16 119.2(6)
C16 C10 C9 118.5(6)
C11 C10 C9 122.8(6)
C11 C10 C16 118.7(6)
C6 C7 C8 120.9(6)
C6 C5 C4 122.8(7)
C4 C3 C15 118.9(5)
C2 C3 C15 117.1(6)
C2 C3 C4 123.9(6)
C3 C4 C5 119.4(6)
B2 C4 C5 114.9(6)
B2 C4 C3 125.6(6)
C3 C2 C1 123.5(6)
C10 C9 C8 122.9(6)
C5 C6 C7 121.1(6)
C16 C6 C7 120.8(6)
C16 C6 C5 118.2(6)
C10 C16 C15 120.4(6)
C6 C16 C15 120.5(6)
C6 C16 C10 119.1(6)
C13 C12 C11 118.3(6)
B4 C12 C11 115.8(6)
B4 C12 C13 125.4(6)
C27 C26 O4 108.4(6)
C23 C26 O4 102.7(6)
C23 C26 C27 115.6(7)
C28 C26 O4 106.3(6)
C28 C26 C27 111.1(6)
C28 C26 C23 111.9(6)
C13 C14 C1 122.2(6)
O1 B1 O2 112.9(6)
C1 B1 O2 125.0(7)
C1 B1 O1 122.1(6)
C34 C32 O6 104.6(5)
C29 C32 O6 103.1(5)
C29 C32 C34 113.1(6)
C33 C32 O6 109.1(6)
C33 C32 C34 109.8(6)
C33 C32 C29 116.2(6)
C12 C11 C10 123.5(6)
C12 C13 C15 119.8(6)
C14 C13 C15 117.8(6)
C14 C13 C12 122.4(6)
C20 C17 O2 103.1(5)
C19 C17 O2 108.6(6)
C19 C17 C20 117.0(6)
C18 C17 O2 105.2(5)
C18 C17 C20 113.8(7)
C18 C17 C19 108.3(6)
O3 B2 O4 113.0(6)
C4 B2 O4 119.5(6)
C4 B2 O3 127.5(6)
C17 C20 O1 102.2(5)
C21 C20 O1 109.2(6)
C21 C20 C17 115.6(6)
C22 C20 O1 105.8(5)
C22 C20 C17 111.6(6)
C22 C20 C21 111.6(6)
C26 C23 O3 101.8(5)
C24 C23 O3 106.9(6)
C24 C23 C26 112.8(6)
C25 C23 O3 108.6(6)
C25 C23 C26 115.0(6)
C25 C23 C24 110.9(6)
O5 B3 O6 115.1(6)
C8 B3 O6 123.5(7)
C8 B3 O5 121.5(6)
C32 C29 O5 103.5(5)
C31 C29 O5 108.1(6)
C31 C29 C32 116.3(7)
C30 C29 O5 106.0(6)
C30 C29 C32 112.5(7)
C30 C29 C31 109.8(7)
C1S C2S C3S 119(3)
C35A C38A O8A 102.5
C39A C38A O8A 108.3
C39A C38A C35A 115.3
C40A C38A O8A 106.4
C40A C38A C35A 113.6
C40A C38A C39A 110.1
C36A C35A C38A 115.3
C37A C35A C38A 113.6
C37A C35A C36A 110.1
O7A C35A C38A 102.4
O7A C35A C36A 108.3
O7A C35A C37A 106.4
O7A B4 O8A 114.0
O7 B4 O8 114.3(8)
C35 C38 O8 106.0(13)
C39 C38 O8 103.7(15)
C39 C38 C35 124.6(17)
C40 C38 O8 108.9(15)
C40 C38 C35 99.3(14)
C40 C38 C39 113.6(17)
C36 C35 C38 121.4(18)
C37 C35 C38 90.4(17)
C37 C35 C36 142(2)
O7 C35 C38 101.2(13)
O7 C35 C36 97.7(16)
O7 C35 C37 94.9(17)

loop_
_geom_bond_atom_site_label_1
_geom_bond_atom_site_label_2
_geom_bond_distance
_geom_bond_site_symmetry_2
O2 B1 1.353(9) .
O2 C17 1.460(7) .
O1 B1 1.361(9) .
O1 C20 1.464(7) .
O6 C32 1.458(7) .
O6 B3 1.345(9) .
O4 C26 1.457(8) .
O4 B2 1.359(9) .
O5 B3 1.348(9) .
O5 C29 1.467(8) .
O3 B2 1.342(8) .
O3 C23 1.453(9) .
C8 C7 1.402(9) .
C8 C9 1.389(9) .
C8 B3 1.558(10) .
C1 C2 1.379(9) .
C1 C14 1.396(9) .
C1 B1 1.543(10) .
C15 C3 1.437(8) .
C15 C16 1.414(8) .
C15 C13 1.432(9) .
C10 C9 1.390(8) .
C10 C16 1.414(8) .
C10 C11 1.404(9) .
C7 C6 1.383(8) .
C5 C4 1.354(8) .
C5 C6 1.450(9) .
C3 C4 1.444(9) .
C3 C2 1.383(8) .
C4 B2 1.549(10) .
C6 C16 1.404(9) .
C12 C11 1.369(9) .
C12 C13 1.440(9) .
C12 B4 1.546(8) .
C26 C27 1.528(10) .
C26 C23 1.521(11) .
C26 C28 1.536(10) .
C14 C13 1.391(8) .
C32 C34 1.532(10) .
C32 C29 1.524(11) .
C32 C33 1.475(9) .
C17 C20 1.518(10) .
C17 C19 1.509(10) .
C17 C18 1.533(9) .
C20 C21 1.509(10) .
C20 C22 1.526(10) .
C23 C24 1.532(10) .
C23 C25 1.512(9) .
C29 C31 1.503(11) .
C29 C30 1.540(11) .
C3S C3S 1.39(4) 3_566
C3S C2S 1.30(3) .
C2S C1S 1.43(4) .
O8A C38A 1.4599 .
O8A B4 1.3668 .
C38A C35A 1.5804 .
C38A C39A 1.5275 .
C38A C40A 1.5346 .
C35A C36A 1.5273 .
C35A C37A 1.5347 .
C35A O7A 1.4601 .
O7A B4 1.3669 .
B4 O8 1.350(12) .
B4 O7 1.419(13) .
O8 C38 1.436(19) .
C38 C35 1.62(2) .
C38 C39 1.40(2) .
C38 C40 1.63(3) .
C35 C36 1.38(3) .
C35 C37 1.81(4) .
C35 O7 1.48(2) .
